data_4318547
loop_
_publ_author_name
'Robert T. Stibrany'
'Ronald Fikar'
'Mark Brader'
'Marc N. Potenza'
'Joseph A. Potenza'
'Harvey J. Schugar'

_publ_section_title
;
 Charge-Transfer Spectra of Structurally Characterized Mixed-Valence
 Thiolate-Bridged Cu(I)/Cu(II) Cluster Complexes
;
_journal_name_full 'Inorganic Chemistry'
_journal_page_first 5203
_journal_page_last 5215
_journal_paper_doi 10.1021/ic020156v
_journal_volume 41
_journal_year 2002
_chemical_formula_sum 'C25 H54 Cl2 Cu2 N6 O8 S2'
_chemical_formula_weight 828.84
_chemical_name_common rac-5.2ClO4
_chemical_name_systematic
;
  ?
;
_space_group_IT_number 14
_symmetry_cell_setting monoclinic
_symmetry_space_group_name_Hall '-P 2ybc'
_symmetry_space_group_name_H-M 'P 1 21/c 1'
_atom_sites_solution_hydrogens geom
_atom_sites_solution_primary direct
_atom_sites_solution_secondary difmap
_audit_creation_method SHELXL-97
_cell_angle_alpha 90.00
_cell_angle_beta 106.492(3)
_cell_angle_gamma 90.00
_cell_formula_units_Z 4
_cell_length_a 15.147(3)
_cell_length_b 15.324(3)
_cell_length_c 16.858(3)
_cell_measurement_reflns_used 945
_cell_measurement_temperature 294(2)
_cell_measurement_theta_max 22.92
_cell_measurement_theta_min 3.01
_cell_volume 3752.0(12)
_computing_cell_refinement 'Bruker SMART'
_computing_data_collection 'Bruker SMART'
_computing_data_reduction 'Bruker SAINT'
_computing_molecular_graphics 'Bruker SHELXTL'
_computing_publication_material 'Bruker SHELXTL'
_computing_structure_refinement 'SHELXL-97 (Sheldrick, 1997)'
_computing_structure_solution 'SHELXS-97 (Sheldrick, 1990)'
_diffrn_ambient_temperature 294(2)
_diffrn_measured_fraction_theta_full 0.991
_diffrn_measured_fraction_theta_max 0.991
_diffrn_measurement_device_type 'CCD area detector'
_diffrn_measurement_method 'phi and omega scans'
_diffrn_radiation_monochromator graphite
_diffrn_radiation_source 'fine-focus sealed tube'
_diffrn_radiation_type MoK\a
_diffrn_radiation_wavelength 0.71073
_diffrn_reflns_av_R_equivalents 0.0360
_diffrn_reflns_av_sigmaI/netI 0.0437
_diffrn_reflns_limit_h_max 16
_diffrn_reflns_limit_h_min -16
_diffrn_reflns_limit_k_max 17
_diffrn_reflns_limit_k_min -17
_diffrn_reflns_limit_l_max 18
_diffrn_reflns_limit_l_min -15
_diffrn_reflns_number 14904
_diffrn_reflns_theta_full 23.28
_diffrn_reflns_theta_max 23.28
_diffrn_reflns_theta_min 2.84
_exptl_absorpt_coefficient_mu 1.437
_exptl_absorpt_correction_T_max 1.00
_exptl_absorpt_correction_T_min 0.77
_exptl_absorpt_correction_type empirical
_exptl_absorpt_process_details '(SADABS; Blessing, 1995)'
_exptl_crystal_colour 'dark purple'
_exptl_crystal_density_diffrn 1.467
_exptl_crystal_density_meas 1.45(1)
_exptl_crystal_density_method flotation
_exptl_crystal_description prism
_exptl_crystal_F_000 1736
_exptl_crystal_size_max 0.50
_exptl_crystal_size_mid 0.20
_exptl_crystal_size_min 0.17
_refine_diff_density_max 0.563
_refine_diff_density_min -0.309
_refine_diff_density_rms 0.073
_refine_ls_extinction_method none
_refine_ls_goodness_of_fit_ref 0.999
_refine_ls_hydrogen_treatment mixed
_refine_ls_matrix_type full
_refine_ls_number_parameters 463
_refine_ls_number_reflns 5355
_refine_ls_number_restraints 6
_refine_ls_restrained_S_all 1.000
_refine_ls_R_factor_all 0.0563
_refine_ls_R_factor_gt 0.0426
_refine_ls_shift/su_max 0.006
_refine_ls_shift/su_mean 0.000
_refine_ls_structure_factor_coef Fsqd
_refine_ls_weighting_details 'calc w=1/[\s^2^(Fo^2^)+(0.0600P)^2^+0.1000P] where P=(Fo^2^+2Fc^2^)/3'
_refine_ls_weighting_scheme calc
_refine_ls_wR_factor_gt 0.1008
_refine_ls_wR_factor_ref 0.1061
_reflns_number_gt 4273
_reflns_number_total 5355
_reflns_threshold_expression >2sigma(I)
_cod_data_source_file ic020156v_2.cif
_cod_data_source_block rac-5
_cod_depositor_comments
;
The following automatic conversions were performed:

'_symmetry_cell_setting' value 'Monoclinic' changed to 'monoclinic'
according to the built-in table from CIF Core dictionary named
'cif_core.dic' version 2.4.1 from 2010-06-29.

Automatic conversion script
Id: cif_fix_values 1646 2011-03-28 12:23:43Z adriana 
;
_cod_original_cell_volume 3752.1(12)
_cod_database_code 4318547

loop_
_symmetry_equiv_pos_as_xyz
'x, y, z'
'-x, y+1/2, -z+1/2'
'-x, -y, -z'
'x, -y-1/2, z-1/2'

loop_
_atom_site_label
_atom_site_type_symbol
_atom_site_fract_x
_atom_site_fract_y
_atom_site_fract_z
_atom_site_U_iso_or_equiv
_atom_site_adp_type
_atom_site_occupancy
_atom_site_symmetry_multiplicity
_atom_site_calc_flag
_atom_site_refinement_flags
_atom_site_disorder_assembly
_atom_site_disorder_group
Cu1 Cu 0.85532(3) 0.76331(3) 0.09391(3) 0.03686(16) Uani 1 1 d . . .
Cu2 Cu 0.63146(3) 0.69750(3) 0.16914(3) 0.04263(17) Uani 1 1 d . . .
S1 S 0.77936(7) 0.88831(7) 0.06066(7) 0.0431(3) Uani 1 1 d . . .
S2 S 0.73726(6) 0.66895(6) 0.07953(7) 0.0416(3) Uani 1 1 d . . .
Cl1 Cl 0.41331(8) 0.83456(7) 0.32538(7) 0.0540(3) Uani 1 1 d . . .
Cl2 Cl 0.97099(10) 0.71532(11) 0.86331(8) 0.0758(4) Uani 1 1 d . . .
N6 N 0.6312(2) 0.8316(2) 0.1645(2) 0.0422(8) Uani 1 1 d D . .
N5 N 0.5148(2) 0.6802(2) 0.0747(2) 0.0366(8) Uani 1 1 d D . .
N2 N 0.9385(2) 0.6592(2) 0.0996(2) 0.0446(9) Uani 1 1 d D . .
N4 N 0.5884(3) 0.5896(2) 0.2187(2) 0.0528(10) Uani 1 1 d D . .
N3 N 0.7179(3) 0.7126(3) 0.2831(2) 0.0610(11) Uani 1 1 d D . .
O2 O 0.3740(2) 0.89961(18) 0.26476(19) 0.0701(9) Uani 1 1 d . . .
N1 N 0.9746(2) 0.8320(2) 0.1291(2) 0.0433(8) Uani 1 1 d D . .
C3 C 1.0493(2) 0.7770(3) 0.1174(3) 0.0445(10) Uani 1 1 d . . .
H3 H 1.0421 0.7771 0.0578 0.053 Uiso 1 1 calc R . .
C10 C 0.8024(3) 0.5649(3) 0.0879(3) 0.0477(11) Uani 1 1 d . . .
C28 C 0.5407(3) 0.8754(3) 0.1386(3) 0.0475(11) Uani 1 1 d . . .
H28A H 0.5505 0.9373 0.1323 0.057 Uiso 1 1 calc R . .
H28B H 0.5111 0.8689 0.1822 0.057 Uiso 1 1 calc R . .
C25 C 0.4754(3) 0.8410(3) 0.0576(3) 0.0430(10) Uani 1 1 d . . .
C24 C 0.4440(3) 0.7481(2) 0.0677(3) 0.0423(10) Uani 1 1 d . . .
H24A H 0.4227 0.7459 0.1167 0.051 Uiso 1 1 calc R . .
H24B H 0.3920 0.7344 0.0206 0.051 Uiso 1 1 calc R . .
O1 O 0.4491(2) 0.7668(2) 0.2870(2) 0.0743(10) Uani 1 1 d . . .
O3 O 0.3451(3) 0.7999(3) 0.3579(3) 0.1029(14) Uani 1 1 d . . .
C9 C 0.9021(3) 0.5831(3) 0.1292(3) 0.0586(12) Uani 1 1 d . . .
H9A H 0.9105 0.5898 0.1881 0.070 Uiso 1 1 calc R . .
H9B H 0.9378 0.5328 0.1217 0.070 Uiso 1 1 calc R . .
C7 C 1.1056(3) 0.6225(3) 0.1245(3) 0.0581(12) Uani 1 1 d . . .
H7A H 1.0953 0.6154 0.0654 0.070 Uiso 1 1 calc R . .
H7B H 1.0985 0.5658 0.1475 0.070 Uiso 1 1 calc R . .
C26 C 0.5197(3) 0.8477(3) -0.0129(2) 0.0563(12) Uani 1 1 d . . .
H26A H 0.5724 0.8101 -0.0018 0.084 Uiso 1 1 calc R . .
H26B H 0.5385 0.9069 -0.0174 0.084 Uiso 1 1 calc R . .
H26C H 0.4759 0.8306 -0.0638 0.084 Uiso 1 1 calc R . .
C1 C 0.8765(3) 0.9648(3) 0.0937(3) 0.0464(11) Uani 1 1 d . . .
O4 O 0.4851(3) 0.8721(2) 0.3888(2) 0.1081(14) Uani 1 1 d . . .
C8 C 1.0340(3) 0.6840(3) 0.1392(3) 0.0463(11) Uani 1 1 d . . .
H8 H 1.0417 0.6832 0.1989 0.056 Uiso 1 1 calc R . .
C2 C 0.9641(3) 0.9177(3) 0.0912(3) 0.0605(13) Uani 1 1 d . . .
H2A H 0.9644 0.9117 0.0340 0.073 Uiso 1 1 calc R . .
H2B H 1.0167 0.9533 0.1192 0.073 Uiso 1 1 calc R . .
C6 C 1.2029(3) 0.6546(3) 0.1627(3) 0.0707(14) Uani 1 1 d . . .
H6A H 1.2178 0.6495 0.2224 0.085 Uiso 1 1 calc R . .
H6B H 1.2452 0.6177 0.1442 0.085 Uiso 1 1 calc R . .
C30 C 0.6909(4) 0.7967(4) 0.3112(3) 0.0741(15) Uani 1 1 d . . .
H30A H 0.7347 0.8136 0.3631 0.089 Uiso 1 1 calc R . .
H30B H 0.6305 0.7919 0.3200 0.089 Uiso 1 1 calc R . .
C20 C 0.7104(4) 0.6359(4) 0.3344(3) 0.0929(19) Uani 1 1 d . . .
H20A H 0.7273 0.6525 0.3923 0.111 Uiso 1 1 calc R . .
H20B H 0.7522 0.5905 0.3275 0.111 Uiso 1 1 calc R . .
C27 C 0.3888(3) 0.8974(3) 0.0381(3) 0.0702(14) Uani 1 1 d . . .
H27A H 0.3473 0.8794 -0.0136 0.105 Uiso 1 1 calc R . .
H27B H 0.4053 0.9575 0.0346 0.105 Uiso 1 1 calc R . .
H27C H 0.3593 0.8908 0.0813 0.105 Uiso 1 1 calc R . .
C21 C 0.6145(4) 0.6028(3) 0.3089(3) 0.0764(16) Uani 1 1 d . . .
H21A H 0.6105 0.5482 0.3368 0.092 Uiso 1 1 calc R . .
H21B H 0.5734 0.6446 0.3233 0.092 Uiso 1 1 calc R . .
C13 C 0.7895(3) 0.5314(3) -0.0011(3) 0.0807(16) Uani 1 1 d . . .
H13A H 0.8140 0.5734 -0.0315 0.121 Uiso 1 1 calc R . .
H13B H 0.7251 0.5231 -0.0280 0.121 Uiso 1 1 calc R . .
H13C H 0.8213 0.4769 0.0007 0.121 Uiso 1 1 calc R . .
C12 C 0.8617(3) 1.0393(3) 0.0310(4) 0.0848(18) Uani 1 1 d . . .
H12A H 0.8066 1.0704 0.0305 0.127 Uiso 1 1 calc R . .
H12B H 0.8560 1.0159 -0.0230 0.127 Uiso 1 1 calc R . .
H12C H 0.9133 1.0784 0.0462 0.127 Uiso 1 1 calc R . .
O5 O 0.9166(3) 0.7363(4) 0.7847(3) 0.139(2) Uani 1 1 d . . .
C5 C 1.2165(3) 0.7467(3) 0.1410(3) 0.0705(14) Uani 1 1 d . . .
H5A H 1.2135 0.7499 0.0828 0.085 Uiso 1 1 calc R . .
H5B H 1.2773 0.7658 0.1727 0.085 Uiso 1 1 calc R . .
C22 C 0.4902(3) 0.5780(3) 0.1769(3) 0.0600(13) Uani 1 1 d . . .
H22A H 0.4538 0.6197 0.1975 0.072 Uiso 1 1 calc R . .
H22B H 0.4706 0.5196 0.1861 0.072 Uiso 1 1 calc R . .
C4 C 1.1460(3) 0.8073(3) 0.1576(3) 0.0599(13) Uani 1 1 d . . .
H4A H 1.1541 0.8650 0.1371 0.072 Uiso 1 1 calc R . .
H4B H 1.1556 0.8116 0.2168 0.072 Uiso 1 1 calc R . .
C23 C 0.4788(3) 0.5929(3) 0.0865(3) 0.0550(12) Uani 1 1 d . . .
H23A H 0.5119 0.5484 0.0656 0.066 Uiso 1 1 calc R . .
H23B H 0.4141 0.5891 0.0559 0.066 Uiso 1 1 calc R . .
O7 O 0.9202(10) 0.690(2) 0.9118(8) 0.181(13) Uani 0.50 1 d P . .
O8 O 0.9397(13) 0.7863(13) 0.9010(11) 0.192(7) Uani 0.50 1 d P . .
C14 C 0.7647(3) 0.4987(3) 0.1349(4) 0.0874(19) Uani 1 1 d . . .
H14A H 0.7944 0.4435 0.1335 0.131 Uiso 1 1 calc R . .
H14B H 0.6996 0.4926 0.1100 0.131 Uiso 1 1 calc R . .
H14C H 0.7760 0.5174 0.1912 0.131 Uiso 1 1 calc R . .
C11 C 0.8841(4) 0.9996(3) 0.1786(3) 0.0840(17) Uani 1 1 d . . .
H11A H 0.8939 0.9520 0.2172 0.126 Uiso 1 1 calc R . .
H11B H 0.8284 1.0296 0.1782 0.126 Uiso 1 1 calc R . .
H11C H 0.9351 1.0393 0.1947 0.126 Uiso 1 1 calc R . .
C29 C 0.6893(3) 0.8627(3) 0.2470(3) 0.0627(13) Uani 1 1 d . . .
H29A H 0.7515 0.8735 0.2444 0.075 Uiso 1 1 calc R . .
H29B H 0.6645 0.9170 0.2611 0.075 Uiso 1 1 calc R . .
O6 O 1.0562(9) 0.7203(14) 0.8826(15) 0.177(9) Uani 0.50 1 d P . .
O7A O 0.9458(15) 0.6409(12) 0.8938(12) 0.180(10) Uani 0.50 1 d P . .
O8A O 1.0394(18) 0.7700(13) 0.9035(13) 0.192(11) Uani 0.50 1 d P . .
O6A O 1.0245(10) 0.6471(10) 0.8316(7) 0.166(5) Uani 0.50 1 d P . .
H4N H 0.613(2) 0.5443(16) 0.208(2) 0.033(11) Uiso 1 1 d D . .
H2N H 0.932(3) 0.646(3) 0.0488(14) 0.063(15) Uiso 1 1 d D . .
H5N H 0.534(2) 0.680(2) 0.0332(16) 0.029(11) Uiso 1 1 d D . .
H3N H 0.7727(17) 0.718(3) 0.280(3) 0.055(14) Uiso 1 1 d D . .
H6N H 0.659(2) 0.845(2) 0.1300(16) 0.020(9) Uiso 1 1 d D . .
H1N H 0.986(3) 0.843(3) 0.1821(13) 0.061(15) Uiso 1 1 d D . .

loop_
_atom_site_aniso_label
_atom_site_aniso_U_11
_atom_site_aniso_U_22
_atom_site_aniso_U_33
_atom_site_aniso_U_23
_atom_site_aniso_U_13
_atom_site_aniso_U_12
Cu1 0.0309(3) 0.0445(3) 0.0356(3) -0.0011(2) 0.0102(2) -0.0023(2)
Cu2 0.0436(3) 0.0510(3) 0.0332(3) 0.0026(2) 0.0107(2) 0.0009(2)
S1 0.0357(6) 0.0478(6) 0.0443(6) 0.0005(5) 0.0087(5) -0.0015(5)
S2 0.0346(5) 0.0454(6) 0.0481(7) -0.0039(5) 0.0172(5) -0.0027(5)
Cl1 0.0739(8) 0.0470(6) 0.0440(7) 0.0009(5) 0.0217(6) 0.0064(6)
Cl2 0.0664(9) 0.1121(13) 0.0462(8) -0.0023(8) 0.0114(7) -0.0161(8)
N6 0.045(2) 0.049(2) 0.038(2) -0.0092(17) 0.0190(18) -0.0086(16)
N5 0.0373(19) 0.042(2) 0.034(2) 0.0000(16) 0.0147(17) -0.0015(15)
N2 0.0332(19) 0.050(2) 0.054(3) -0.003(2) 0.0183(19) 0.0003(16)
N4 0.075(3) 0.046(2) 0.048(2) 0.0130(19) 0.034(2) 0.016(2)
N3 0.053(3) 0.097(3) 0.031(2) -0.003(2) 0.009(2) 0.009(2)
O2 0.104(3) 0.0498(19) 0.054(2) 0.0093(16) 0.0183(19) 0.0074(18)
N1 0.0327(19) 0.048(2) 0.048(2) 0.0011(19) 0.0092(18) -0.0060(15)
C3 0.031(2) 0.062(3) 0.040(3) -0.004(2) 0.011(2) -0.0025(19)
C10 0.046(3) 0.039(2) 0.066(3) -0.003(2) 0.027(2) 0.0010(19)
C28 0.053(3) 0.043(2) 0.052(3) -0.004(2) 0.024(2) 0.001(2)
C25 0.044(2) 0.040(2) 0.046(3) 0.005(2) 0.013(2) 0.0028(19)
C24 0.035(2) 0.051(3) 0.041(3) 0.003(2) 0.012(2) 0.0023(19)
O1 0.087(2) 0.069(2) 0.069(2) -0.0071(18) 0.025(2) 0.0234(19)
O3 0.103(3) 0.116(3) 0.113(3) 0.050(3) 0.070(3) 0.025(2)
C9 0.049(3) 0.052(3) 0.076(3) 0.008(3) 0.020(3) 0.007(2)
C7 0.041(2) 0.065(3) 0.071(3) -0.003(3) 0.021(2) 0.009(2)
C26 0.076(3) 0.053(3) 0.041(3) 0.009(2) 0.018(2) -0.007(2)
C1 0.040(2) 0.042(2) 0.058(3) -0.002(2) 0.016(2) -0.0042(19)
O4 0.160(4) 0.082(3) 0.058(2) -0.007(2) -0.009(3) -0.026(3)
C8 0.033(2) 0.057(3) 0.045(3) -0.001(2) 0.005(2) 0.0016(19)
C2 0.042(3) 0.062(3) 0.075(3) 0.008(3) 0.013(2) -0.009(2)
C6 0.041(3) 0.093(4) 0.076(4) -0.009(3) 0.014(3) 0.017(3)
C30 0.072(4) 0.111(4) 0.038(3) -0.022(3) 0.012(3) -0.005(3)
C20 0.120(5) 0.120(5) 0.032(3) 0.015(3) 0.011(3) 0.034(4)
C27 0.064(3) 0.059(3) 0.083(4) 0.012(3) 0.015(3) 0.017(3)
C21 0.115(5) 0.079(4) 0.049(3) 0.025(3) 0.045(3) 0.021(3)
C13 0.077(4) 0.079(4) 0.091(4) -0.039(3) 0.030(3) -0.004(3)
C12 0.061(3) 0.079(4) 0.113(5) 0.036(4) 0.023(3) -0.003(3)
O5 0.108(4) 0.256(6) 0.053(3) 0.025(3) 0.024(3) 0.021(4)
C5 0.033(2) 0.095(4) 0.081(4) -0.002(3) 0.013(3) -0.002(3)
C22 0.061(3) 0.046(3) 0.084(4) 0.015(3) 0.040(3) -0.002(2)
C4 0.035(2) 0.073(3) 0.068(3) -0.005(3) 0.010(2) -0.007(2)
C23 0.051(3) 0.043(3) 0.071(3) -0.002(2) 0.018(2) -0.009(2)
O7 0.098(9) 0.41(4) 0.035(6) 0.039(13) 0.017(6) -0.085(17)
O8 0.131(12) 0.227(17) 0.176(14) -0.120(13) -0.022(11) 0.023(12)
C14 0.079(4) 0.060(3) 0.142(6) 0.023(3) 0.061(4) 0.008(3)
C11 0.081(4) 0.087(4) 0.087(4) -0.045(3) 0.027(3) -0.024(3)
C29 0.055(3) 0.077(3) 0.054(3) -0.029(3) 0.013(2) -0.018(2)
O6 0.057(8) 0.19(2) 0.28(3) -0.030(16) 0.044(11) 0.002(10)
O7A 0.26(2) 0.135(11) 0.174(17) 0.050(11) 0.111(13) -0.049(11)
O8A 0.23(3) 0.162(17) 0.146(12) -0.034(13) -0.001(15) -0.135(18)
O6A 0.195(13) 0.166(11) 0.130(10) -0.006(9) 0.035(9) 0.099(10)

loop_
_atom_type_symbol
_atom_type_description
_atom_type_scat_dispersion_real
_atom_type_scat_dispersion_imag
_atom_type_scat_source
C C 0.0033 0.0016 'International Tables Vol C Tables 4.2.6.8 and 6.1.1.4'
H H 0.0000 0.0000 'International Tables Vol C Tables 4.2.6.8 and 6.1.1.4'
N N 0.0061 0.0033 'International Tables Vol C Tables 4.2.6.8 and 6.1.1.4'
O O 0.0106 0.0060 'International Tables Vol C Tables 4.2.6.8 and 6.1.1.4'
S S 0.1246 0.1234 'International Tables Vol C Tables 4.2.6.8 and 6.1.1.4'
Cl Cl 0.1484 0.1585 'International Tables Vol C Tables 4.2.6.8 and 6.1.1.4'
Cu Cu 0.3201 1.2651 'International Tables Vol C Tables 4.2.6.8 and 6.1.1.4'

loop_
_geom_angle_atom_site_label_1
_geom_angle_atom_site_label_2
_geom_angle_atom_site_label_3
_geom_angle
_geom_angle_site_symmetry_1
_geom_angle_site_symmetry_3
_geom_angle_publ_flag
N2 Cu1 N1 84.50(14) . . ?
N2 Cu1 S1 164.74(11) . . ?
N1 Cu1 S1 88.92(10) . . ?
N2 Cu1 S2 87.90(10) . . ?
N1 Cu1 S2 167.35(11) . . ?
S1 Cu1 S2 100.79(4) . . ?
N3 Cu2 N5 161.87(15) . . ?
N3 Cu2 N4 84.20(17) . . ?
N5 Cu2 N4 84.67(14) . . ?
N3 Cu2 N6 85.14(16) . . ?
N5 Cu2 N6 96.22(13) . . ?
N4 Cu2 N6 145.88(14) . . ?
N3 Cu2 S2 103.87(12) . . ?
N5 Cu2 S2 93.84(10) . . ?
N4 Cu2 S2 115.70(11) . . ?
N6 Cu2 S2 98.31(10) . . ?
C1 S1 Cu1 99.26(13) . . ?
C10 S2 Cu1 98.85(13) . . ?
C10 S2 Cu2 120.98(14) . . ?
Cu1 S2 Cu2 116.18(4) . . ?
O3 Cl1 O1 108.8(2) . . ?
O3 Cl1 O4 110.7(3) . . ?
O1 Cl1 O4 109.5(3) . . ?
O3 Cl1 O2 109.8(2) . . ?
O1 Cl1 O2 108.7(2) . . ?
O4 Cl1 O2 109.3(2) . . ?
O6 Cl2 O7 126.6(13) . . ?
O6 Cl2 O7A 109.7(14) . . ?
O7 Cl2 O7A 40.6(14) . . ?
O6 Cl2 O8A 40.5(11) . . ?
O7 Cl2 O8A 111.7(12) . . ?
O7A Cl2 O8A 126.2(13) . . ?
O6 Cl2 O5 121.9(12) . . ?
O7 Cl2 O5 111.5(6) . . ?
O7A Cl2 O5 113.9(10) . . ?
O8A Cl2 O5 119.8(10) . . ?
O6 Cl2 O8 107.0(10) . . ?
O7 Cl2 O8 67.9(11) . . ?
O7A Cl2 O8 108.2(12) . . ?
O8A Cl2 O8 66.7(10) . . ?
O5 Cl2 O8 93.8(7) . . ?
O6 Cl2 O6A 60.8(9) . . ?
O7 Cl2 O6A 118.3(14) . . ?
O7A Cl2 O6A 77.8(10) . . ?
O8A Cl2 O6A 101.2(12) . . ?
O5 Cl2 O6A 93.1(5) . . ?
O8 Cl2 O6A 167.9(9) . . ?
C28 N6 C29 112.4(3) . . ?
C28 N6 Cu2 117.2(2) . . ?
C29 N6 Cu2 106.8(3) . . ?
C24 N5 C23 111.1(3) . . ?
C24 N5 Cu2 115.0(2) . . ?
C23 N5 Cu2 106.5(2) . . ?
C9 N2 C8 118.7(4) . . ?
C9 N2 Cu1 111.2(2) . . ?
C8 N2 Cu1 109.8(3) . . ?
C22 N4 C21 116.8(4) . . ?
C22 N4 Cu2 107.5(3) . . ?
C21 N4 Cu2 106.7(3) . . ?
C30 N3 C20 115.6(4) . . ?
C30 N3 Cu2 104.1(3) . . ?
C20 N3 Cu2 109.3(3) . . ?
C2 N1 C3 116.9(3) . . ?
C2 N1 Cu1 111.3(3) . . ?
C3 N1 Cu1 108.6(2) . . ?
N1 C3 C4 116.9(3) . . ?
N1 C3 C8 109.4(3) . . ?
C4 C3 C8 112.3(4) . . ?
C14 C10 C9 111.5(4) . . ?
C14 C10 C13 109.0(4) . . ?
C9 C10 C13 110.2(4) . . ?
C14 C10 S2 110.4(3) . . ?
C9 C10 S2 108.6(3) . . ?
C13 C10 S2 107.0(3) . . ?
N6 C28 C25 114.6(3) . . ?
C26 C25 C24 111.8(3) . . ?
C26 C25 C27 109.6(4) . . ?
C24 C25 C27 106.0(3) . . ?
C26 C25 C28 110.8(3) . . ?
C24 C25 C28 111.4(3) . . ?
C27 C25 C28 107.1(3) . . ?
N5 C24 C25 115.1(3) . . ?
N2 C9 C10 115.1(4) . . ?
C8 C7 C6 112.7(4) . . ?
C11 C1 C2 111.3(4) . . ?
C11 C1 C12 110.6(4) . . ?
C2 C1 C12 107.0(4) . . ?
C11 C1 S1 110.7(3) . . ?
C2 C1 S1 108.5(3) . . ?
C12 C1 S1 108.6(3) . . ?
N2 C8 C3 109.6(3) . . ?
N2 C8 C7 115.3(3) . . ?
C3 C8 C7 112.5(3) . . ?
N1 C2 C1 113.9(3) . . ?
C5 C6 C7 112.9(4) . . ?
N3 C30 C29 108.2(4) . . ?
N3 C20 C21 109.4(4) . . ?
N4 C21 C20 107.4(4) . . ?
C6 C5 C4 112.7(4) . . ?
N4 C22 C23 106.2(3) . . ?
C5 C4 C3 112.3(4) . . ?
N5 C23 C22 109.4(3) . . ?
O7A O7 Cl2 70.8(16) . . ?
O7A O7 O8 129(2) . . ?
Cl2 O7 O8 58.4(9) . . ?
Cl2 O8 O8A 55.0(8) . . ?
Cl2 O8 O7 53.6(8) . . ?
O8A O8 O7 93.5(12) . . ?
C30 C29 N6 110.3(4) . . ?
O8A O6 Cl2 76.6(18) . . ?
O8A O6 O6A 145(2) . . ?
Cl2 O6 O6A 69.1(10) . . ?
O7 O7A Cl2 68.6(18) . . ?
O7 O7A O6A 124(2) . . ?
Cl2 O7A O6A 55.1(7) . . ?
O6 O8A Cl2 62.9(14) . . ?
O6 O8A O8 121(2) . . ?
Cl2 O8A O8 58.3(9) . . ?
O6 O6A Cl2 50.1(6) . . ?
O6 O6A O7A 81.6(11) . . ?
Cl2 O6A O7A 47.1(7) . . ?

loop_
_geom_bond_atom_site_label_1
_geom_bond_atom_site_label_2
_geom_bond_distance
_geom_bond_site_symmetry_2
_geom_bond_publ_flag
Cu1 N2 2.019(3) . ?
Cu1 N1 2.029(3) . ?
Cu1 S1 2.2228(11) . ?
Cu1 S2 2.2586(11) . ?
Cu2 N3 2.007(4) . ?
Cu2 N5 2.032(3) . ?
Cu2 N4 2.041(3) . ?
Cu2 N6 2.056(3) . ?
Cu2 S2 2.5329(11) . ?
S1 C1 1.840(4) . ?
S2 C10 1.859(4) . ?
Cl1 O3 1.404(4) . ?
Cl1 O1 1.410(3) . ?
Cl1 O4 1.413(4) . ?
Cl1 O2 1.431(3) . ?
Cl2 O6 1.240(13) . ?
Cl2 O7 1.331(14) . ?
Cl2 O7A 1.350(17) . ?
Cl2 O8A 1.356(15) . ?
Cl2 O5 1.385(4) . ?
Cl2 O8 1.408(13) . ?
Cl2 O6A 1.511(11) . ?
N6 C28 1.476(5) . ?
N6 C29 1.496(5) . ?
N5 C24 1.474(5) . ?
N5 C23 1.480(5) . ?
N2 C9 1.438(5) . ?
N2 C8 1.461(5) . ?
N4 C22 1.465(5) . ?
N4 C21 1.474(6) . ?
N3 C30 1.471(6) . ?
N3 C20 1.481(7) . ?
N1 C2 1.450(5) . ?
N1 C3 1.467(5) . ?
C3 C4 1.502(5) . ?
C3 C8 1.507(6) . ?
C10 C14 1.497(6) . ?
C10 C9 1.499(6) . ?
C10 C13 1.546(6) . ?
C28 C25 1.535(5) . ?
C25 C26 1.524(5) . ?
C25 C24 1.525(5) . ?
C25 C27 1.527(5) . ?
C7 C8 1.510(5) . ?
C7 C6 1.514(6) . ?
C1 C11 1.500(6) . ?
C1 C2 1.522(5) . ?
C1 C12 1.527(6) . ?
C6 C5 1.487(7) . ?
C30 C29 1.477(6) . ?
C20 C21 1.483(7) . ?
C5 C4 1.500(6) . ?
C22 C23 1.502(6) . ?
O7 O7A 0.93(3) . ?
O7 O8 1.53(2) . ?
O8 O8A 1.52(2) . ?
O6 O8A 0.91(2) . ?
O6 O6A 1.412(19) . ?
O7A O6A 1.80(2) . ?

loop_
_geom_torsion_atom_site_label_1
_geom_torsion_atom_site_label_2
_geom_torsion_atom_site_label_3
_geom_torsion_atom_site_label_4
_geom_torsion
_geom_torsion_site_symmetry_1
_geom_torsion_site_symmetry_2
_geom_torsion_site_symmetry_3
_geom_torsion_site_symmetry_4
_geom_torsion_publ_flag
N2 Cu1 S1 C1 -67.3(4) . . . . ?
N1 Cu1 S1 C1 -3.01(18) . . . . ?
S2 Cu1 S1 C1 168.84(14) . . . . ?
N2 Cu1 S2 C10 2.34(18) . . . . ?
N1 Cu1 S2 C10 -50.6(5) . . . . ?
S1 Cu1 S2 C10 169.70(15) . . . . ?
N2 Cu1 S2 Cu2 133.40(12) . . . . ?
N1 Cu1 S2 Cu2 80.4(5) . . . . ?
S1 Cu1 S2 Cu2 -59.24(6) . . . . ?
N3 Cu2 S2 C10 69.9(2) . . . . ?
N5 Cu2 S2 C10 -106.17(19) . . . . ?
N4 Cu2 S2 C10 -20.2(2) . . . . ?
N6 Cu2 S2 C10 156.96(19) . . . . ?
N3 Cu2 S2 Cu1 -49.73(14) . . . . ?
N5 Cu2 S2 Cu1 134.15(10) . . . . ?
N4 Cu2 S2 Cu1 -139.92(13) . . . . ?
N6 Cu2 S2 Cu1 37.28(11) . . . . ?
N3 Cu2 N6 C28 -129.8(3) . . . . ?
N5 Cu2 N6 C28 32.0(3) . . . . ?
N4 Cu2 N6 C28 -57.7(4) . . . . ?
S2 Cu2 N6 C28 126.8(3) . . . . ?
N3 Cu2 N6 C29 -2.8(3) . . . . ?
N5 Cu2 N6 C29 159.1(3) . . . . ?
N4 Cu2 N6 C29 69.4(4) . . . . ?
S2 Cu2 N6 C29 -106.1(2) . . . . ?
N3 Cu2 N5 C24 59.4(6) . . . . ?
N4 Cu2 N5 C24 111.7(3) . . . . ?
N6 Cu2 N5 C24 -34.0(3) . . . . ?
S2 Cu2 N5 C24 -132.8(2) . . . . ?
N3 Cu2 N5 C23 -64.2(6) . . . . ?
N4 Cu2 N5 C23 -11.9(3) . . . . ?
N6 Cu2 N5 C23 -157.6(3) . . . . ?
S2 Cu2 N5 C23 103.6(2) . . . . ?
N1 Cu1 N2 C9 144.0(3) . . . . ?
S1 Cu1 N2 C9 -151.1(3) . . . . ?
S2 Cu1 N2 C9 -25.8(3) . . . . ?
N1 Cu1 N2 C8 10.6(3) . . . . ?
S1 Cu1 N2 C8 75.5(5) . . . . ?
S2 Cu1 N2 C8 -159.3(3) . . . . ?
N3 Cu2 N4 C22 147.6(3) . . . . ?
N5 Cu2 N4 C22 -18.0(3) . . . . ?
N6 Cu2 N4 C22 75.2(4) . . . . ?
S2 Cu2 N4 C22 -109.7(3) . . . . ?
N3 Cu2 N4 C21 21.6(3) . . . . ?
N5 Cu2 N4 C21 -144.1(3) . . . . ?
N6 Cu2 N4 C21 -50.8(4) . . . . ?
S2 Cu2 N4 C21 124.2(3) . . . . ?
N5 Cu2 N3 C30 -65.6(6) . . . . ?
N4 Cu2 N3 C30 -118.0(3) . . . . ?
N6 Cu2 N3 C30 29.5(3) . . . . ?
S2 Cu2 N3 C30 126.9(3) . . . . ?
N5 Cu2 N3 C20 58.5(7) . . . . ?
N4 Cu2 N3 C20 6.1(3) . . . . ?
N6 Cu2 N3 C20 153.6(4) . . . . ?
S2 Cu2 N3 C20 -109.0(3) . . . . ?
N2 Cu1 N1 C2 145.2(3) . . . . ?
S1 Cu1 N1 C2 -21.0(3) . . . . ?
S2 Cu1 N1 C2 -161.5(4) . . . . ?
N2 Cu1 N1 C3 15.0(3) . . . . ?
S1 Cu1 N1 C3 -151.2(3) . . . . ?
S2 Cu1 N1 C3 68.3(6) . . . . ?
C2 N1 C3 C4 66.7(5) . . . . ?
Cu1 N1 C3 C4 -166.3(3) . . . . ?
C2 N1 C3 C8 -164.3(4) . . . . ?
Cu1 N1 C3 C8 -37.2(4) . . . . ?
Cu1 S2 C10 C14 142.3(3) . . . . ?
Cu2 S2 C10 C14 14.4(4) . . . . ?
Cu1 S2 C10 C9 19.8(3) . . . . ?
Cu2 S2 C10 C9 -108.0(3) . . . . ?
Cu1 S2 C10 C13 -99.1(3) . . . . ?
Cu2 S2 C10 C13 133.0(3) . . . . ?
C29 N6 C28 C25 -175.5(3) . . . . ?
Cu2 N6 C28 C25 -51.2(4) . . . . ?
N6 C28 C25 C26 -57.0(4) . . . . ?
N6 C28 C25 C24 68.0(4) . . . . ?
N6 C28 C25 C27 -176.5(3) . . . . ?
C23 N5 C24 C25 178.5(3) . . . . ?
Cu2 N5 C24 C25 57.4(4) . . . . ?
C26 C25 C24 N5 52.1(5) . . . . ?
C27 C25 C24 N5 171.4(3) . . . . ?
C28 C25 C24 N5 -72.4(4) . . . . ?
C8 N2 C9 C10 177.1(4) . . . . ?
Cu1 N2 C9 C10 48.2(5) . . . . ?
C14 C10 C9 N2 -166.5(4) . . . . ?
C13 C10 C9 N2 72.3(5) . . . . ?
S2 C10 C9 N2 -44.7(5) . . . . ?
Cu1 S1 C1 C11 -97.1(3) . . . . ?
Cu1 S1 C1 C2 25.3(3) . . . . ?
Cu1 S1 C1 C12 141.3(3) . . . . ?
C9 N2 C8 C3 -163.3(4) . . . . ?
Cu1 N2 C8 C3 -33.8(4) . . . . ?
C9 N2 C8 C7 68.6(5) . . . . ?
Cu1 N2 C8 C7 -161.9(3) . . . . ?
N1 C3 C8 N2 47.4(5) . . . . ?
C4 C3 C8 N2 179.0(3) . . . . ?
N1 C3 C8 C7 177.0(3) . . . . ?
C4 C3 C8 C7 -51.4(5) . . . . ?
C6 C7 C8 N2 176.5(4) . . . . ?
C6 C7 C8 C3 49.8(5) . . . . ?
C3 N1 C2 C1 170.5(3) . . . . ?
Cu1 N1 C2 C1 44.8(5) . . . . ?
C11 C1 C2 N1 75.4(5) . . . . ?
C12 C1 C2 N1 -163.7(4) . . . . ?
S1 C1 C2 N1 -46.7(5) . . . . ?
C8 C7 C6 C5 -50.0(6) . . . . ?
C20 N3 C30 C29 -171.7(4) . . . . ?
Cu2 N3 C30 C29 -51.7(4) . . . . ?
C30 N3 C20 C21 84.0(5) . . . . ?
Cu2 N3 C20 C21 -33.1(5) . . . . ?
C22 N4 C21 C20 -165.2(4) . . . . ?
Cu2 N4 C21 C20 -45.0(5) . . . . ?
N3 C20 C21 N4 52.2(6) . . . . ?
C7 C6 C5 C4 51.5(6) . . . . ?
C21 N4 C22 C23 163.4(4) . . . . ?
Cu2 N4 C22 C23 43.6(4) . . . . ?
C6 C5 C4 C3 -53.0(6) . . . . ?
N1 C3 C4 C5 -179.5(4) . . . . ?
C8 C3 C4 C5 52.8(5) . . . . ?
C24 N5 C23 C22 -86.1(4) . . . . ?
Cu2 N5 C23 C22 39.8(4) . . . . ?
N4 C22 C23 N5 -56.4(4) . . . . ?
O6 Cl2 O7 O7A -77(2) . . . . ?
O8A Cl2 O7 O7A -121(2) . . . . ?
O5 Cl2 O7 O7A 102(2) . . . . ?
O8 Cl2 O7 O7A -173(2) . . . . ?
O6A Cl2 O7 O7A -4(2) . . . . ?
O6 Cl2 O7 O8 95.3(14) . . . . ?
O7A Cl2 O7 O8 173(2) . . . . ?
O8A Cl2 O7 O8 51.7(13) . . . . ?
O5 Cl2 O7 O8 -85.3(8) . . . . ?
O6A Cl2 O7 O8 168.5(8) . . . . ?
O6 Cl2 O8 O8A 4(2) . . . . ?
O7 Cl2 O8 O8A 127.4(13) . . . . ?
O7A Cl2 O8 O8A 122.3(15) . . . . ?
O5 Cl2 O8 O8A -120.9(11) . . . . ?
O6A Cl2 O8 O8A 4(5) . . . . ?
O6 Cl2 O8 O7 -123.3(14) . . . . ?
O7A Cl2 O8 O7 -5.1(15) . . . . ?
O8A Cl2 O8 O7 -127.4(13) . . . . ?
O5 Cl2 O8 O7 111.6(7) . . . . ?
O6A Cl2 O8 O7 -123(5) . . . . ?
O7A O7 O8 Cl2 9(3) . . . . ?
O7A O7 O8 O8A -32(3) . . . . ?
Cl2 O7 O8 O8A -40.7(10) . . . . ?
N3 C30 C29 N6 52.4(5) . . . . ?
C28 N6 C29 C30 104.5(4) . . . . ?
Cu2 N6 C29 C30 -25.3(4) . . . . ?
O7 Cl2 O6 O8A -81(3) . . . . ?
O7A Cl2 O6 O8A -123(2) . . . . ?
O5 Cl2 O6 O8A 100(3) . . . . ?
O8 Cl2 O6 O8A -6(3) . . . . ?
O6A Cl2 O6 O8A 174(3) . . . . ?
O7 Cl2 O6 O6A 105.2(17) . . . . ?
O7A Cl2 O6 O6A 62.8(13) . . . . ?
O8A Cl2 O6 O6A -174(3) . . . . ?
O5 Cl2 O6 O6A -74.2(10) . . . . ?
O8 Cl2 O6 O6A -180.0(12) . . . . ?
O8 O7 O7A Cl2 -8(2) . . . . ?
Cl2 O7 O7A O6A 3.6(19) . . . . ?
O8 O7 O7A O6A -5(4) . . . . ?
O6 Cl2 O7A O7 123.7(19) . . . . ?
O8A Cl2 O7A O7 81(2) . . . . ?
O5 Cl2 O7A O7 -95.6(17) . . . . ?
O8 Cl2 O7A O7 7(2) . . . . ?
O6A Cl2 O7A O7 176(2) . . . . ?
O6 Cl2 O7A O6A -52.6(12) . . . . ?
O7 Cl2 O7A O6A -176(2) . . . . ?
O8A Cl2 O7A O6A -95.0(16) . . . . ?
O5 Cl2 O7A O6A 88.0(7) . . . . ?
O8 Cl2 O7A O6A -169.1(7) . . . . ?
O6A O6 O8A Cl2 10(5) . . . . ?
Cl2 O6 O8A O8 6(3) . . . . ?
O6A O6 O8A O8 16(8) . . . . ?
O7 Cl2 O8A O6 122(3) . . . . ?
O7A Cl2 O8A O6 78(3) . . . . ?
O5 Cl2 O8A O6 -105(3) . . . . ?
O8 Cl2 O8A O6 174(3) . . . . ?
O6A Cl2 O8A O6 -5(3) . . . . ?
O6 Cl2 O8A O8 -174(3) . . . . ?
O7 Cl2 O8A O8 -52.3(14) . . . . ?
O7A Cl2 O8A O8 -96.2(18) . . . . ?
O5 Cl2 O8A O8 80.6(12) . . . . ?
O6A Cl2 O8A O8 -179.1(11) . . . . ?
Cl2 O8 O8A O6 -6(3) . . . . ?
O7 O8 O8A O6 34(4) . . . . ?
O7 O8 O8A Cl2 39.8(9) . . . . ?
O8A O6 O6A Cl2 -10(5) . . . . ?
O8A O6 O6A O7A -49(6) . . . . ?
Cl2 O6 O6A O7A -39.4(10) . . . . ?
O7 Cl2 O6A O6 -118.4(15) . . . . ?
O7A Cl2 O6A O6 -121.1(16) . . . . ?
O8A Cl2 O6A O6 4(2) . . . . ?
O5 Cl2 O6A O6 125.1(13) . . . . ?
O8 Cl2 O6A O6 0(5) . . . . ?
O6 Cl2 O6A O7A 121.1(16) . . . . ?
O7 Cl2 O6A O7A 2.7(15) . . . . ?
O8A Cl2 O6A O7A 125.0(14) . . . . ?
O5 Cl2 O6A O7A -113.8(10) . . . . ?
O8 Cl2 O6A O7A 121(5) . . . . ?
O7 O7A O6A O6 38(3) . . . . ?
Cl2 O7A O6A O6 41.6(10) . . . . ?
O7 O7A O6A Cl2 -4(2) . . . . ?
